data_2225398
loop_
_publ_author_name
'Hao, Lujiang'
'Wang, Yan'
'Zhang, Xiaofei'
'Chen, Jiangkui'
'Zhang, Xiutang'

_publ_section_title
;
 Bis{tris[3-(2-pyridyl)-1<i>H</i>-pyrazole]cadmium(II)}
 dodecamolybdo(V,VI)phosphate hexahydrate
;
_journal_coeditor_code WM2302
_journal_issue 3
_journal_name_full 'Acta Crystallographica Section E'
_journal_page_first m268
_journal_page_last m269
_journal_paper_doi 10.1107/S1600536810004307
_journal_volume 66
_journal_year 2010
_chemical_formula_iupac '[Cd (C8 H7 N3)3]2 [P Mo12 O40] , 6H2 O'
_chemical_formula_moiety '2C24 H21 Cd N9 2+ , Mo12 O40 P 4- , 6H2O'
_chemical_formula_sum 'C48 H54 Cd2 Mo12 N18 O46 P'
_chemical_formula_weight 3026.14
_chemical_name_systematic
;
Bis{tris[3-(2-pyridyl)-1<i>H</i>-pyrazole]cadmium(II)}
dodecamolybdo(V,VI)phosphate hexahydrate
;
_space_group_IT_number 15
_symmetry_cell_setting monoclinic
_symmetry_space_group_name_Hall '-C 2yc'
_symmetry_space_group_name_H-M 'C 1 2/c 1'
_atom_sites_solution_hydrogens geom
_atom_sites_solution_primary direct
_atom_sites_solution_secondary difmap
_audit_creation_method SHELXL97
_cell_angle_alpha 90.00
_cell_angle_beta 105.1870(10)
_cell_angle_gamma 90.00
_cell_formula_units_Z 4
_cell_length_a 19.0326(14)
_cell_length_b 16.4779(12)
_cell_length_c 27.267(2)
_cell_measurement_reflns_used 5617
_cell_measurement_temperature 293(2)
_cell_measurement_theta_max 28.38
_cell_measurement_theta_min 2.46
_cell_volume 8252.8(10)
_computing_cell_refinement 'SAINT-Plus (Bruker, 2001)'
_computing_data_collection 'APEX2 (Bruker, 2004)'
_computing_data_reduction 'SAINT-Plus (Bruker, 2001)'
_computing_molecular_graphics 'SHELXTL (Sheldrick, 2008)'
_computing_publication_material 'SHELXTL (Sheldrick, 2008)'
_computing_structure_refinement 'SHELXL97 (Sheldrick, 2008)'
_computing_structure_solution 'SHELXS97 (Sheldrick, 2008)'
_diffrn_ambient_temperature 293(2)
_diffrn_measured_fraction_theta_full 0.998
_diffrn_measured_fraction_theta_max 0.998
_diffrn_measurement_device_type 'Bruker APEXII CCD'
_diffrn_measurement_method '\f and \w scans'
_diffrn_radiation_monochromator graphite
_diffrn_radiation_source 'fine-focus sealed tube'
_diffrn_radiation_type MoK\a
_diffrn_radiation_wavelength 0.71073
_diffrn_reflns_av_R_equivalents 0.1048
_diffrn_reflns_av_sigmaI/netI 0.0747
_diffrn_reflns_limit_h_max 22
_diffrn_reflns_limit_h_min -22
_diffrn_reflns_limit_k_max 13
_diffrn_reflns_limit_k_min -19
_diffrn_reflns_limit_l_max 32
_diffrn_reflns_limit_l_min -32
_diffrn_reflns_number 21276
_diffrn_reflns_theta_full 25.00
_diffrn_reflns_theta_max 25.00
_diffrn_reflns_theta_min 1.66
_diffrn_standards_number 0
_exptl_absorpt_coefficient_mu 2.385
_exptl_absorpt_correction_T_max 0.8321
_exptl_absorpt_correction_T_min 0.7629
_exptl_absorpt_correction_type multi-scan
_exptl_absorpt_process_details '(SADABS; Bruker, 2001)'
_exptl_crystal_colour colourless
_exptl_crystal_density_diffrn 2.436
_exptl_crystal_density_method 'not measured'
_exptl_crystal_description block
_exptl_crystal_F_000 5804
_exptl_crystal_size_max 0.12
_exptl_crystal_size_mid 0.10
_exptl_crystal_size_min 0.08
_refine_diff_density_max 1.546
_refine_diff_density_min -0.816
_refine_ls_extinction_method none
_refine_ls_goodness_of_fit_ref 1.000
_refine_ls_hydrogen_treatment constr
_refine_ls_matrix_type full
_refine_ls_number_parameters 592
_refine_ls_number_reflns 7254
_refine_ls_number_restraints 0
_refine_ls_restrained_S_all 1.000
_refine_ls_R_factor_all 0.0500
_refine_ls_R_factor_gt 0.0426
_refine_ls_shift/su_max 0.001
_refine_ls_shift/su_mean 0.000
_refine_ls_structure_factor_coef Fsqd
_refine_ls_weighting_details 'w=1/[\s^2^(Fo^2^)+(0.0570P)^2^+46.0700P] where P=(Fo^2^+2Fc^2^)/3'
_refine_ls_weighting_scheme calc
_refine_ls_wR_factor_gt 0.1183
_refine_ls_wR_factor_ref 0.1246
_reflns_number_gt 6211
_reflns_number_total 7254
_reflns_threshold_expression I>2\s(I)
_cod_data_source_file wm2302.cif
_cod_data_source_block I
_cod_original_sg_symbol_H-M 'C 2/c'
_cod_database_code 2225398
_cod_database_fobs_code 2225398

loop_
_symmetry_equiv_pos_as_xyz
'x, y, z'
'-x, y, -z+1/2'
'x+1/2, y+1/2, z'
'-x+1/2, y+1/2, -z+1/2'
'-x, -y, -z'
'x, -y, z-1/2'
'-x+1/2, -y+1/2, -z'
'x+1/2, -y+1/2, z-1/2'

loop_
_atom_site_type_symbol
_atom_site_label
_atom_site_fract_x
_atom_site_fract_y
_atom_site_fract_z
_atom_site_U_iso_or_equiv
_atom_site_adp_type
_atom_site_calc_flag
_atom_site_refinement_flags
_atom_site_occupancy
_atom_site_disorder_assembly
_atom_site_disorder_group
C C1 0.2003(5) 0.9040(4) 0.0936(3) 0.0523(18) Uani d . 1 . .
H H1 0.2436 0.9008 0.0841 0.063 Uiso calc R 1 . .
C C2 0.1407(5) 0.9372(5) 0.0604(3) 0.055(2) Uani d . 1 . .
H H2 0.1437 0.9559 0.0289 0.065 Uiso calc R 1 . .
C C3 0.0772(4) 0.9426(5) 0.0738(3) 0.0529(19) Uani d . 1 . .
H H3 0.0363 0.9655 0.0517 0.063 Uiso calc R 1 . .
C C4 0.0741(4) 0.9138(5) 0.1202(2) 0.0501(18) Uani d . 1 . .
H H4 0.0308 0.9162 0.1301 0.060 Uiso calc R 1 . .
C C5 0.1369(4) 0.8809(4) 0.1527(2) 0.0371(14) Uani d . 1 . .
C C6 0.1383(4) 0.8536(4) 0.2040(2) 0.0416(15) Uani d . 1 . .
C C7 0.0812(5) 0.8491(7) 0.2271(3) 0.070(3) Uani d . 1 . .
H H7 0.0327 0.8633 0.2136 0.084 Uiso calc R 1 . .
C C8 0.1136(6) 0.8186(7) 0.2744(3) 0.078(3) Uani d . 1 . .
H H8 0.0903 0.8076 0.2997 0.094 Uiso calc R 1 . .
C C9 0.3372(5) 0.9934(5) 0.2687(3) 0.061(2) Uani d . 1 . .
H H9 0.3085 0.9745 0.2891 0.073 Uiso calc R 1 . .
C C10 0.3625(6) 1.0678(6) 0.2741(3) 0.072(3) Uani d . 1 . .
H H10 0.3494 1.1012 0.2977 0.087 Uiso calc R 1 . .
C C11 0.4017(9) 1.0952(10) 0.2501(6) 0.125(5) Uani d U 1 . .
H H11 0.4196 1.1477 0.2570 0.150 Uiso calc R 1 . .
C C12 0.4183(7) 1.0575(7) 0.2181(5) 0.093(4) Uani d . 1 . .
H H12 0.4480 1.0809 0.1999 0.112 Uiso calc R 1 . .
C C13 0.3945(4) 0.9806(5) 0.2078(3) 0.055(2) Uani d . 1 . .
C C14 0.4148(4) 0.9338(6) 0.1693(3) 0.058(2) Uani d . 1 . .
C C15 0.4670(6) 0.9529(8) 0.1422(4) 0.094(3) Uani d U 1 . .
H H15 0.4966 0.9985 0.1451 0.113 Uiso calc R 1 . .
C C16 0.4624(6) 0.8789(11) 0.1064(4) 0.132(6) Uani d . 1 . .
H H16 0.4884 0.8698 0.0824 0.158 Uiso calc R 1 . .
C C17 0.4153(5) 0.7420(6) 0.2994(3) 0.066(2) Uani d . 1 . .
H H17 0.4208 0.7957 0.3102 0.079 Uiso calc R 1 . .
C C18 0.4552(6) 0.6849(7) 0.3306(4) 0.084(3) Uani d . 1 . .
H H18 0.4860 0.6987 0.3620 0.100 Uiso calc R 1 . .
C C19 0.4482(7) 0.6075(7) 0.3142(4) 0.097(3) Uani d U 1 . .
H H19 0.4756 0.5670 0.3341 0.116 Uiso calc R 1 . .
C C20 0.4011(7) 0.5879(6) 0.2683(4) 0.088(3) Uani d . 1 . .
H H20 0.3962 0.5345 0.2569 0.106 Uiso calc R 1 . .
C C21 0.3613(4) 0.6494(5) 0.2394(3) 0.0510(18) Uani d . 1 . .
C C22 0.3078(5) 0.6333(5) 0.1910(3) 0.0537(19) Uani d . 1 . .
C C23 0.2869(6) 0.5616(6) 0.1655(3) 0.070(2) Uani d . 1 . .
H H23 0.3043 0.5099 0.1757 0.084 Uiso calc R 1 . .
C C24 0.2367(7) 0.5815(6) 0.1233(4) 0.082(3) Uani d . 1 . .
H H24 0.2127 0.5459 0.0979 0.099 Uiso calc R 1 . .
Cd Cd1 0.29910(3) 0.82317(3) 0.19989(2) 0.04993(16) Uani d . 1 . .
Mo Mo1 0.24356(3) 0.14473(4) 0.112775(19) 0.03963(16) Uani d U 1 . .
Mo Mo2 0.18969(3) 0.45389(3) -0.01844(2) 0.03810(16) Uani d U 1 . .
Mo Mo3 0.42042(3) 0.31320(4) -0.01864(2) 0.03638(15) Uani d U 1 . .
Mo Mo4 0.35147(3) 0.40777(3) 0.07580(2) 0.03486(15) Uani d U 1 . .
Mo Mo5 0.41452(3) 0.20314(4) 0.09234(2) 0.03702(16) Uani d . 1 . .
Mo Mo6 0.17953(3) 0.34705(4) 0.09257(2) 0.03701(16) Uani d . 1 . .
N N1 0.1987(3) 0.8760(3) 0.1393(2) 0.0404(13) Uani d . 1 . .
N N2 0.1995(3) 0.8305(4) 0.2354(2) 0.0449(14) Uani d . 1 . .
N N3 0.1831(4) 0.8077(4) 0.2780(2) 0.0535(17) Uani d . 1 . .
H H3A 0.2139 0.7885 0.3044 0.064 Uiso calc R 1 . .
N N4 0.3528(4) 0.9451(4) 0.2340(3) 0.0599(17) Uani d . 1 . .
N N5 0.3811(4) 0.8630(5) 0.1550(3) 0.0623(18) Uani d . 1 . .
N N6 0.4094(5) 0.8280(6) 0.1188(3) 0.088(3) Uani d . 1 . .
H H6 0.3967 0.7813 0.1054 0.106 Uiso calc R 1 . .
N N7 0.3687(4) 0.7268(4) 0.2543(3) 0.0540(16) Uani d . 1 . .
N N8 0.2707(4) 0.6949(4) 0.1647(2) 0.0558(16) Uani d . 1 . .
N N9 0.2269(4) 0.6618(4) 0.1238(3) 0.0661(19) Uani d . 1 . .
H H9A 0.1962 0.6884 0.1006 0.079 Uiso calc R 1 . .
O O1 0.4052(4) 0.3934(3) 0.02395(19) 0.0642(16) Uani d U 1 . .
O O2 0.1518(3) 0.3937(4) 0.13815(18) 0.0588(14) Uani d . 1 . .
O O3 0.2429(3) 0.0954(3) 0.16477(17) 0.0559(14) Uani d . 1 . .
O O4 0.3462(3) 0.1774(4) 0.1271(2) 0.0707(17) Uani d U 1 . .
O O5 0.4032(4) 0.3144(3) 0.1061(2) 0.0695(17) Uani d U 1 . .
O O6 0.2803(3) 0.3886(4) 0.1088(2) 0.0637(15) Uani d U 1 . .
O O7 0.4496(4) 0.2421(3) 0.0358(2) 0.0658(16) Uani d U 1 . .
O O8 0.4017(3) 0.4809(3) 0.11005(19) 0.0580(14) Uani d . 1 . .
O O9 0.3983(4) 0.2149(3) -0.0612(2) 0.084(2) Uani d . 1 . .
O O10 0.4989(3) 0.3398(3) -0.0294(2) 0.0556(13) Uani d . 1 . .
O O11 0.2845(3) 0.4671(4) 0.0255(2) 0.0693(16) Uani d U 1 . .
O O12 0.1054(3) 0.3955(4) -0.0555(2) 0.076(2) Uani d . 1 . .
O O13 0.1468(4) 0.1374(3) 0.0742(3) 0.084(2) Uani d . 1 . .
O O14 0.1593(3) 0.4231(4) 0.0411(2) 0.0680(16) Uani d U 1 . .
O O15 0.1625(3) 0.5493(3) -0.0258(2) 0.0643(15) Uani d . 1 . .
O O16 0.2700(4) 0.0629(4) 0.0726(2) 0.085(2) Uani d . 1 . .
O O17 0.2257(3) 0.2543(3) 0.1295(2) 0.0758(18) Uani d U 1 . .
O O18 0.4915(3) 0.1816(4) 0.13433(18) 0.0575(14) Uani d . 1 . .
O O19A 0.2060(4) 0.2389(5) 0.0400(3) 0.0249(16) Uani d P 0.50 . .
O O21A 0.3254(4) 0.2809(5) 0.0264(3) 0.0286(17) Uani d P 0.50 . .
O O19B 0.2893(4) 0.1874(4) 0.0384(3) 0.0269(16) Uani d P 0.50 . .
O O21B 0.2466(4) 0.3295(5) 0.0256(3) 0.0283(17) Uani d P 0.50 . .
O O1W 0.1149(5) 0.7162(5) 0.0426(3) 0.107(3) Uani d . 1 . .
O O2W 0.3647(8) 0.6659(10) 0.0613(6) 0.207(7) Uani d . 1 . .
O O3W 0.5313(8) 0.0724(8) 0.0267(7) 0.220(8) Uani d . 1 . .
P P1 0.2500 0.2500 0.0000 0.0216(4) Uani d S 1 . .

loop_
_atom_site_aniso_label
_atom_site_aniso_U_11
_atom_site_aniso_U_22
_atom_site_aniso_U_33
_atom_site_aniso_U_12
_atom_site_aniso_U_13
_atom_site_aniso_U_23
C1 0.059(5) 0.049(4) 0.052(4) -0.001(4) 0.022(4) 0.016(3)
C2 0.065(6) 0.054(4) 0.042(4) -0.013(4) 0.010(4) 0.013(4)
C3 0.041(4) 0.059(5) 0.047(4) -0.006(4) -0.008(3) 0.011(4)
C4 0.035(4) 0.075(5) 0.039(4) -0.001(4) 0.006(3) 0.006(4)
C5 0.032(4) 0.038(3) 0.040(3) -0.003(3) 0.008(3) 0.000(3)
C6 0.034(4) 0.054(4) 0.036(3) 0.002(3) 0.008(3) 0.004(3)
C7 0.047(5) 0.117(8) 0.050(5) 0.014(5) 0.021(4) 0.019(5)
C8 0.069(7) 0.124(9) 0.050(5) 0.015(6) 0.030(4) 0.025(5)
C9 0.077(6) 0.051(5) 0.066(5) 0.010(4) 0.040(4) 0.018(4)
C10 0.083(7) 0.071(6) 0.053(5) -0.002(5) 0.001(4) -0.001(5)
C11 0.118(9) 0.118(9) 0.122(8) 0.001(7) 0.002(7) 0.010(7)
C12 0.087(8) 0.080(7) 0.086(7) -0.020(6) -0.026(6) 0.035(6)
C13 0.033(4) 0.055(5) 0.067(5) 0.000(4) -0.005(3) 0.020(4)
C14 0.033(4) 0.071(5) 0.065(5) -0.001(4) 0.003(3) 0.028(4)
C15 0.054(6) 0.122(7) 0.099(6) -0.014(5) 0.006(5) 0.051(6)
C16 0.062(6) 0.288(18) 0.060(6) 0.104(9) 0.043(5) 0.069(9)
C17 0.065(6) 0.066(5) 0.058(5) 0.002(5) 0.001(4) 0.002(4)
C18 0.075(7) 0.091(8) 0.073(6) 0.001(6) -0.001(5) 0.015(6)
C19 0.090(7) 0.086(6) 0.098(6) 0.007(5) -0.003(5) 0.037(6)
C20 0.109(9) 0.052(5) 0.091(7) 0.019(5) 0.004(6) 0.017(5)
C21 0.052(5) 0.047(4) 0.059(5) 0.015(4) 0.024(4) 0.012(4)
C22 0.063(5) 0.044(4) 0.060(5) 0.015(4) 0.026(4) 0.004(4)
C23 0.089(7) 0.056(5) 0.063(5) 0.013(5) 0.018(5) -0.001(4)
C24 0.115(9) 0.061(6) 0.073(6) 0.001(6) 0.029(6) -0.023(5)
Cd1 0.0367(3) 0.0416(3) 0.0716(4) 0.0045(2) 0.0144(3) 0.0096(3)
Mo1 0.0479(4) 0.0429(3) 0.0267(3) -0.0076(3) 0.0072(2) 0.0037(2)
Mo2 0.0380(3) 0.0301(3) 0.0478(3) 0.0041(2) 0.0139(2) -0.0001(2)
Mo3 0.0245(3) 0.0445(3) 0.0420(3) -0.0052(2) 0.0119(2) -0.0008(2)
Mo4 0.0295(3) 0.0380(3) 0.0363(3) -0.0073(2) 0.0071(2) -0.0097(2)
Mo5 0.0251(3) 0.0505(3) 0.0324(3) 0.0016(2) 0.0020(2) 0.0006(2)
Mo6 0.0360(3) 0.0450(3) 0.0312(3) 0.0049(2) 0.0107(2) -0.0108(2)
N1 0.037(3) 0.042(3) 0.044(3) -0.001(3) 0.014(2) 0.006(3)
N2 0.040(3) 0.055(4) 0.038(3) 0.002(3) 0.007(2) 0.008(3)
N3 0.055(4) 0.067(4) 0.035(3) 0.001(3) 0.006(3) 0.013(3)
N4 0.046(4) 0.049(4) 0.087(5) -0.002(3) 0.022(4) 0.006(4)
N5 0.042(4) 0.070(5) 0.080(5) 0.011(3) 0.026(3) 0.013(4)
N6 0.076(6) 0.094(6) 0.089(6) 0.027(5) 0.012(5) -0.009(5)
N7 0.048(4) 0.052(4) 0.062(4) 0.005(3) 0.015(3) 0.008(3)
N8 0.053(4) 0.054(4) 0.057(4) 0.004(3) 0.008(3) -0.004(3)
N9 0.068(5) 0.066(4) 0.061(4) 0.006(4) 0.010(4) -0.004(4)
O1 0.098(4) 0.057(3) 0.051(3) 0.032(3) 0.043(3) 0.019(2)
O2 0.046(3) 0.091(4) 0.046(3) 0.002(3) 0.023(2) -0.026(3)
O3 0.058(3) 0.073(4) 0.034(2) -0.016(3) 0.006(2) 0.013(2)
O4 0.068(4) 0.080(4) 0.081(4) -0.038(3) 0.047(3) -0.041(3)
O5 0.106(5) 0.058(3) 0.064(3) 0.032(3) 0.057(3) 0.017(3)
O6 0.037(3) 0.096(4) 0.058(3) 0.000(3) 0.014(2) 0.030(3)
O7 0.103(4) 0.055(3) 0.056(3) 0.032(3) 0.050(3) 0.012(3)
O8 0.061(4) 0.055(3) 0.051(3) -0.024(3) 0.004(2) -0.009(3)
O9 0.081(5) 0.042(3) 0.090(4) 0.010(3) -0.047(4) -0.019(3)
O10 0.040(3) 0.058(3) 0.079(3) -0.007(2) 0.033(3) -0.010(3)
O11 0.038(3) 0.111(4) 0.060(3) 0.006(3) 0.015(2) 0.037(3)
O12 0.069(4) 0.094(5) 0.083(4) -0.043(4) 0.051(3) -0.052(4)
O13 0.080(5) 0.040(3) 0.095(4) 0.006(3) -0.044(4) -0.017(3)
O14 0.032(3) 0.112(4) 0.058(3) -0.001(3) 0.008(2) 0.029(3)
O15 0.052(4) 0.039(3) 0.099(4) 0.010(2) 0.015(3) 0.008(3)
O16 0.074(4) 0.106(5) 0.094(4) -0.059(4) 0.056(4) -0.062(4)
O17 0.067(4) 0.045(3) 0.083(4) 0.002(3) -0.038(3) -0.014(3)
O18 0.042(3) 0.078(4) 0.044(3) 0.017(3) -0.003(2) 0.002(3)
O19A 0.024(4) 0.029(4) 0.021(4) -0.003(3) 0.005(3) -0.011(3)
O21A 0.023(4) 0.034(4) 0.029(4) -0.006(3) 0.008(3) -0.004(3)
O19B 0.027(4) 0.024(4) 0.030(4) -0.003(3) 0.007(3) 0.001(3)
O21B 0.022(4) 0.035(4) 0.029(4) -0.002(3) 0.009(3) -0.001(3)
O1W 0.086(6) 0.108(6) 0.110(6) 0.018(5) -0.005(4) 0.008(5)
O2W 0.170(14) 0.254(16) 0.239(14) -0.062(11) 0.126(12) -0.079(12)
O3W 0.199(14) 0.149(10) 0.39(2) -0.012(9) 0.210(15) -0.082(12)
P1 0.0184(10) 0.0271(10) 0.0191(9) -0.0006(8) 0.0046(7) -0.0017(8)

loop_
_atom_type_symbol
_atom_type_description
_atom_type_scat_dispersion_real
_atom_type_scat_dispersion_imag
_atom_type_scat_source
C C 0.0033 0.0016 'International Tables Vol C Tables 4.2.6.8 and 6.1.1.4'
H H 0.0000 0.0000 'International Tables Vol C Tables 4.2.6.8 and 6.1.1.4'
N N 0.0061 0.0033 'International Tables Vol C Tables 4.2.6.8 and 6.1.1.4'
O O 0.0106 0.0060 'International Tables Vol C Tables 4.2.6.8 and 6.1.1.4'
Cd Cd -0.8075 1.2024 'International Tables Vol C Tables 4.2.6.8 and 6.1.1.4'
Mo Mo -1.6832 0.6857 'International Tables Vol C Tables 4.2.6.8 and 6.1.1.4'
P P 0.1023 0.0942 'International Tables Vol C Tables 4.2.6.8 and 6.1.1.4'

loop_
_geom_angle_atom_site_label_1
_geom_angle_atom_site_label_2
_geom_angle_atom_site_label_3
_geom_angle_site_symmetry_1
_geom_angle_site_symmetry_3
_geom_angle
_geom_angle_publ_flag
N1 C1 C2 . . 122.6(7) ?
N1 C1 H1 . . 118.6 ?
C2 C1 H1 . . 118.7 ?
C1 C2 C3 . . 119.5(7) ?
C1 C2 H2 . . 120.5 ?
C3 C2 H2 . . 120.0 ?
C4 C3 C2 . . 119.0(7) ?
C4 C3 H3 . . 120.4 ?
C2 C3 H3 . . 120.6 ?
C3 C4 C5 . . 118.9(7) ?
C3 C4 H4 . . 120.6 ?
C5 C4 H4 . . 120.5 ?
N1 C5 C4 . . 121.5(6) ?
N1 C5 C6 . . 116.9(6) ?
C4 C5 C6 . . 121.5(6) ?
N2 C6 C7 . . 110.8(6) ?
N2 C6 C5 . . 120.3(6) ?
C7 C6 C5 . . 128.9(7) ?
C8 C7 C6 . . 103.5(8) ?
C8 C7 H7 . . 128.3 ?
C6 C7 H7 . . 128.3 ?
N3 C8 C7 . . 108.4(7) ?
N3 C8 H8 . . 125.8 ?
C7 C8 H8 . . 125.7 ?
N4 C9 C10 . . 119.7(8) ?
N4 C9 H9 . . 120.0 ?
C10 C9 H9 . . 120.3 ?
C11 C10 C9 . . 123.6(13) ?
C11 C10 H10 . . 118.7 ?
C9 C10 H10 . . 117.7 ?
C12 C11 C10 . . 121.9(18) ?
C12 C11 H11 . . 119.3 ?
C10 C11 H11 . . 118.8 ?
C11 C12 C13 . . 120.6(15) ?
C11 C12 H12 . . 119.6 ?
C13 C12 H12 . . 119.8 ?
N4 C13 C12 . . 120.9(10) ?
N4 C13 C14 . . 117.9(7) ?
C12 C13 C14 . . 121.2(10) ?
N5 C14 C15 . . 112.8(9) ?
N5 C14 C13 . . 118.7(7) ?
C15 C14 C13 . . 128.4(9) ?
C14 C15 C16 . . 102.8(9) ?
C14 C15 H15 . . 129.2 ?
C16 C15 H15 . . 128.0 ?
N6 C16 C15 . . 104.0(7) ?
N6 C16 H16 . . 127.6 ?
C15 C16 H16 . . 128.4 ?
N7 C17 C18 . . 125.0(9) ?
N7 C17 H17 . . 117.6 ?
C18 C17 H17 . . 117.5 ?
C17 C18 C19 . . 117.2(10) ?
C17 C18 H18 . . 121.3 ?
C19 C18 H18 . . 121.5 ?
C20 C19 C18 . . 120.6(10) ?
C20 C19 H19 . . 119.6 ?
C18 C19 H19 . . 119.8 ?
C19 C20 C21 . . 118.5(10) ?
C19 C20 H20 . . 120.7 ?
C21 C20 H20 . . 120.8 ?
N7 C21 C20 . . 121.9(8) ?
N7 C21 C22 . . 116.1(7) ?
C20 C21 C22 . . 122.0(8) ?
N8 C22 C23 . . 109.9(7) ?
N8 C22 C21 . . 119.4(7) ?
C23 C22 C21 . . 130.7(7) ?
C24 C23 C22 . . 105.8(8) ?
C24 C23 H23 . . 127.1 ?
C22 C23 H23 . . 127.0 ?
N9 C24 C23 . . 107.8(9) ?
N9 C24 H24 . . 126.2 ?
C23 C24 H24 . . 126.0 ?
N5 Cd1 N8 . . 99.0(3) ?
N5 Cd1 N1 . . 93.4(2) ?
N8 Cd1 N1 . . 89.4(2) ?
N5 Cd1 N2 . . 158.8(2) ?
N8 Cd1 N2 . . 95.2(2) ?
N1 Cd1 N2 . . 71.01(19) ?
N5 Cd1 N4 . . 71.4(3) ?
N8 Cd1 N4 . . 167.7(2) ?
N1 Cd1 N4 . . 98.7(2) ?
N2 Cd1 N4 . . 96.2(2) ?
N5 Cd1 N7 . . 100.3(2) ?
N8 Cd1 N7 . . 71.1(2) ?
N1 Cd1 N7 . . 157.5(2) ?
N2 Cd1 N7 . . 99.1(2) ?
N4 Cd1 N7 . . 102.5(2) ?
O3 Mo1 O13 . . 103.0(3) ?
O3 Mo1 O16 . . 102.2(3) ?
O13 Mo1 O16 . . 90.0(3) ?
O3 Mo1 O17 . . 102.7(3) ?
O13 Mo1 O17 . . 89.1(2) ?
O16 Mo1 O17 . . 154.6(3) ?
O3 Mo1 O4 . . 101.3(3) ?
O13 Mo1 O4 . . 155.7(3) ?
O16 Mo1 O4 . . 84.8(2) ?
O17 Mo1 O4 . . 85.6(3) ?
O3 Mo1 O19A . . 160.1(3) ?
O13 Mo1 O19A . . 63.5(3) ?
O16 Mo1 O19A . . 92.7(3) ?
O17 Mo1 O19A . . 64.3(2) ?
O4 Mo1 O19A . . 92.9(3) ?
O3 Mo1 O19B . . 157.3(3) ?
O13 Mo1 O19B . . 93.6(3) ?
O16 Mo1 O19B . . 61.9(3) ?
O17 Mo1 O19B . . 92.8(3) ?
O4 Mo1 O19B . . 63.0(3) ?
O19A Mo1 O19B . . 42.6(2) ?
O15 Mo2 O16 . 7 103.1(3) ?
O15 Mo2 O11 . . 100.5(3) ?
O16 Mo2 O11 7 . 89.8(3) ?
O15 Mo2 O14 . . 101.5(3) ?
O16 Mo2 O14 7 . 155.4(3) ?
O11 Mo2 O14 . . 86.8(2) ?
O15 Mo2 O12 . . 102.8(3) ?
O16 Mo2 O12 7 . 88.3(2) ?
O11 Mo2 O12 . . 156.4(3) ?
O14 Mo2 O12 . . 85.3(2) ?
O15 Mo2 O21B . . 158.5(3) ?
O16 Mo2 O21B 7 . 92.4(3) ?
O11 Mo2 O21B . . 64.3(3) ?
O14 Mo2 O21B . . 64.1(3) ?
O12 Mo2 O21B . . 92.3(3) ?
O15 Mo2 O19B . 7 160.6(3) ?
O16 Mo2 O19B 7 7 63.6(3) ?
O11 Mo2 O19B . 7 93.8(3) ?
O14 Mo2 O19B . 7 92.3(3) ?
O12 Mo2 O19B . 7 64.4(3) ?
O21B Mo2 O19B . 7 40.9(2) ?
O10 Mo3 O1 . . 102.8(3) ?
O10 Mo3 O7 . . 102.3(3) ?
O1 Mo3 O7 . . 90.7(2) ?
O10 Mo3 O13 . 7 101.3(3) ?
O1 Mo3 O13 . 7 90.7(3) ?
O7 Mo3 O13 . 7 155.4(3) ?
O10 Mo3 O9 . . 100.2(3) ?
O1 Mo3 O9 . . 157.0(3) ?
O7 Mo3 O9 . . 85.7(3) ?
O13 Mo3 O9 7 . 83.5(2) ?
O10 Mo3 O19A . 7 156.4(3) ?
O1 Mo3 O19A . 7 95.4(3) ?
O7 Mo3 O19A . 7 92.2(3) ?
O13 Mo3 O19A 7 7 63.2(3) ?
O9 Mo3 O19A . 7 62.1(3) ?
O10 Mo3 O21A . . 161.4(3) ?
O1 Mo3 O21A . . 65.6(3) ?
O7 Mo3 O21A . . 64.9(3) ?
O13 Mo3 O21A 7 . 93.5(3) ?
O9 Mo3 O21A . . 92.5(3) ?
O19A Mo3 O21A 7 . 42.1(2) ?
O8 Mo4 O6 . . 103.7(3) ?
O8 Mo4 O11 . . 102.2(3) ?
O6 Mo4 O11 . . 90.1(2) ?
O8 Mo4 O5 . . 100.8(3) ?
O6 Mo4 O5 . . 90.7(2) ?
O11 Mo4 O5 . . 156.1(3) ?
O8 Mo4 O1 . . 99.2(3) ?
O6 Mo4 O1 . . 157.0(3) ?
O11 Mo4 O1 . . 85.4(2) ?
O5 Mo4 O1 . . 84.7(2) ?
O8 Mo4 O21B . . 162.1(3) ?
O6 Mo4 O21B . . 65.8(3) ?
O11 Mo4 O21B . . 64.7(3) ?
O5 Mo4 O21B . . 94.0(3) ?
O1 Mo4 O21B . . 92.0(3) ?
O8 Mo4 O21A . . 157.5(3) ?
O6 Mo4 O21A . . 93.0(3) ?
O11 Mo4 O21A . . 92.4(3) ?
O5 Mo4 O21A . . 63.7(3) ?
O1 Mo4 O21A . . 64.7(2) ?
O21B Mo4 O21A . . 40.2(3) ?
O18 Mo5 O4 . . 102.2(3) ?
O18 Mo5 O5 . . 101.4(3) ?
O4 Mo5 O5 . . 89.3(3) ?
O18 Mo5 O12 . 7 101.6(3) ?
O4 Mo5 O12 . 7 90.3(2) ?
O5 Mo5 O12 . 7 156.5(3) ?
O18 Mo5 O7 . . 101.2(3) ?
O4 Mo5 O7 . . 156.6(3) ?
O5 Mo5 O7 . . 85.3(2) ?
O12 Mo5 O7 7 . 85.7(2) ?
O18 Mo5 O19B . . 159.9(3) ?
O4 Mo5 O19B . . 65.3(3) ?
O5 Mo5 O19B . . 94.5(3) ?
O12 Mo5 O19B 7 . 64.3(3) ?
O7 Mo5 O19B . . 92.3(3) ?
O18 Mo5 O21A . . 158.6(3) ?
O4 Mo5 O21A . . 92.9(3) ?
O5 Mo5 O21A . . 63.4(3) ?
O12 Mo5 O21A 7 . 93.2(3) ?
O7 Mo5 O21A . . 64.3(2) ?
O19B Mo5 O21A . . 41.5(2) ?
O2 Mo6 O9 . 7 103.5(3) ?
O2 Mo6 O14 . . 102.2(3) ?
O9 Mo6 O14 7 . 92.4(3) ?
O2 Mo6 O17 . . 99.7(3) ?
O9 Mo6 O17 7 . 90.3(2) ?
O14 Mo6 O17 . . 156.7(3) ?
O2 Mo6 O6 . . 98.8(3) ?
O9 Mo6 O6 7 . 157.5(3) ?
O14 Mo6 O6 . . 86.1(2) ?
O17 Mo6 O6 . . 82.7(3) ?
O2 Mo6 O19A . . 160.0(3) ?
O9 Mo6 O19A 7 . 65.0(3) ?
O14 Mo6 O19A . . 94.8(3) ?
O17 Mo6 O19A . . 65.5(3) ?
O6 Mo6 O19A . . 92.7(3) ?
O2 Mo6 O21B . . 157.2(3) ?
O9 Mo6 O21B 7 . 95.7(3) ?
O14 Mo6 O21B . . 64.4(3) ?
O17 Mo6 O21B . . 92.3(3) ?
O6 Mo6 O21B . . 63.5(2) ?
O19A Mo6 O21B . . 42.1(3) ?
C1 N1 C5 . . 118.5(6) ?
C1 N1 Cd1 . . 125.0(5) ?
C5 N1 Cd1 . . 116.5(4) ?
C6 N2 N3 . . 106.2(6) ?
C6 N2 Cd1 . . 115.0(4) ?
N3 N2 Cd1 . . 138.1(5) ?
C8 N3 N2 . . 111.0(6) ?
C8 N3 H3A . . 124.5 ?
N2 N3 H3A . . 124.5 ?
C13 N4 C9 . . 113.2(7) ?
C13 N4 Cd1 . . 115.1(6) ?
C9 N4 Cd1 . . 130.1(6) ?
C14 N5 N6 . . 109.1(7) ?
C14 N5 Cd1 . . 115.5(6) ?
N6 N5 Cd1 . . 135.1(6) ?
N5 N6 C16 . . 111.2(9) ?
N5 N6 H6 . . 124.1 ?
C16 N6 H6 . . 124.7 ?
C17 N7 C21 . . 116.7(7) ?
C17 N7 Cd1 . . 125.9(6) ?
C21 N7 Cd1 . . 117.4(5) ?
N9 N8 C22 . . 105.5(7) ?
N9 N8 Cd1 . . 138.5(5) ?
C22 N8 Cd1 . . 116.0(5) ?
N8 N9 C24 . . 111.0(8) ?
N8 N9 H9A . . 124.5 ?
C24 N9 H9A . . 124.4 ?
Mo3 O1 Mo4 . . 137.9(3) ?
Mo5 O4 Mo1 . . 139.2(3) ?
Mo5 O5 Mo4 . . 140.5(4) ?
Mo4 O6 Mo6 . . 138.2(3) ?
Mo3 O7 Mo5 . . 138.5(3) ?
Mo6 O9 Mo3 7 . 139.5(4) ?
Mo4 O11 Mo2 . . 138.6(4) ?
Mo5 O12 Mo2 7 . 137.1(4) ?
Mo1 O13 Mo3 . 7 141.4(4) ?
Mo6 O14 Mo2 . . 140.4(4) ?
Mo2 O16 Mo1 7 . 142.9(4) ?
Mo1 O17 Mo6 . . 135.6(3) ?
P1 O19A O21A . 7 53.5(3) ?
P1 O19A Mo6 . . 124.4(4) ?
O21A O19A Mo6 7 . 132.0(5) ?
P1 O19A Mo3 . 7 123.0(4) ?
O21A O19A Mo3 7 7 69.5(3) ?
Mo6 O19A Mo3 . 7 93.1(3) ?
P1 O19A Mo1 . . 122.9(4) ?
O21A O19A Mo1 7 . 130.5(5) ?
Mo6 O19A Mo1 . . 92.8(2) ?
Mo3 O19A Mo1 7 . 91.7(2) ?
P1 O21A O21B . . 55.1(4) ?
P1 O21A O19A . 7 55.4(3) ?
O21B O21A O19A . 7 90.7(5) ?
P1 O21A O19B . . 54.9(4) ?
O21B O21A O19B . . 91.7(5) ?
O19A O21A O19B 7 . 89.1(5) ?
P1 O21A Mo5 . . 123.6(4) ?
O21B O21A Mo5 . . 133.5(5) ?
O19A O21A Mo5 7 . 128.7(5) ?
O19B O21A Mo5 . . 68.8(4) ?
P1 O21A Mo4 . . 125.0(4) ?
O21B O21A Mo4 . . 70.0(4) ?
O19A O21A Mo4 7 . 132.5(5) ?
O19B O21A Mo4 . . 132.6(4) ?
Mo5 O21A Mo4 . . 92.4(2) ?
P1 O21A Mo3 . . 123.7(4) ?
O21B O21A Mo3 . . 130.2(5) ?
O19A O21A Mo3 7 . 68.4(3) ?
O19B O21A Mo3 . . 130.5(5) ?
Mo5 O21A Mo3 . . 91.2(3) ?
Mo4 O21A Mo3 . . 91.1(3) ?
P1 O19B O21A . . 54.6(3) ?
P1 O19B O21B . 7 54.4(4) ?
O21A O19B O21B . 7 91.4(5) ?
P1 O19B Mo5 . . 124.4(4) ?
O21A O19B Mo5 . . 69.7(4) ?
O21B O19B Mo5 7 . 133.4(5) ?
P1 O19B Mo2 . 7 124.9(4) ?
O21A O19B Mo2 . 7 134.5(5) ?
O21B O19B Mo2 7 7 70.5(4) ?
Mo5 O19B Mo2 . 7 92.5(3) ?
P1 O19B Mo1 . . 122.3(4) ?
O21A O19B Mo1 . . 129.3(4) ?
O21B O19B Mo1 7 . 130.1(5) ?
Mo5 O19B Mo1 . . 91.9(2) ?
Mo2 O19B Mo1 7 . 91.4(2) ?
P1 O21B O21A . . 56.3(4) ?
P1 O21B O19B . 7 55.9(4) ?
O21A O21B O19B . 7 93.1(5) ?
P1 O21B Mo4 . . 126.2(4) ?
O21A O21B Mo4 . . 69.8(4) ?
O19B O21B Mo4 7 . 134.1(5) ?
P1 O21B Mo2 . . 124.5(4) ?
O21A O21B Mo2 . . 132.1(5) ?
O19B O21B Mo2 7 . 68.6(4) ?
Mo4 O21B Mo2 . . 91.4(3) ?
P1 O21B Mo6 . . 122.3(4) ?
O21A O21B Mo6 . . 131.5(5) ?
O19B O21B Mo6 7 . 127.9(5) ?
Mo4 O21B Mo6 . . 91.6(3) ?
Mo2 O21B Mo6 . . 90.9(3) ?
O21A P1 O21A . 7 180.0(7) ?
O21A P1 O21B . . 68.6(4) ?
O21A P1 O21B 7 . 111.4(4) ?
O21A P1 O21B . 7 111.4(4) ?
O21A P1 O21B 7 7 68.6(4) ?
O21B P1 O21B . 7 180.0(6) ?
O21A P1 O19B . . 70.5(4) ?
O21A P1 O19B 7 . 109.5(4) ?
O21B P1 O19B . . 110.3(4) ?
O21B P1 O19B 7 . 69.7(4) ?
O21A P1 O19B . 7 109.5(4) ?
O21A P1 O19B 7 7 70.5(4) ?
O21B P1 O19B . 7 69.7(4) ?
O21B P1 O19B 7 7 110.3(4) ?
O19B P1 O19B . 7 180.0(6) ?
O21A P1 O19A . . 108.9(4) ?
O21A P1 O19A 7 . 71.1(4) ?
O21B P1 O19A . . 71.1(4) ?
O21B P1 O19A 7 . 108.9(4) ?
O19B P1 O19A . . 72.2(4) ?
O19B P1 O19A 7 . 107.8(4) ?
O21A P1 O19A . 7 71.1(4) ?
O21A P1 O19A 7 7 108.9(4) ?
O21B P1 O19A . 7 108.9(4) ?
O21B P1 O19A 7 7 71.1(4) ?
O19B P1 O19A . 7 107.8(4) ?
O19B P1 O19A 7 7 72.2(4) ?
O19A P1 O19A . 7 180.0(7) ?

loop_
_geom_bond_atom_site_label_1
_geom_bond_atom_site_label_2
_geom_bond_site_symmetry_2
_geom_bond_distance
_geom_bond_publ_flag
C1 N1 . 1.334(8) ?
C1 C2 . 1.366(11) ?
C1 H1 . 0.9300 ?
C2 C3 . 1.352(12) ?
C2 H2 . 0.9300 ?
C3 C4 . 1.369(10) ?
C3 H3 . 0.9300 ?
C4 C5 . 1.398(10) ?
C4 H4 . 0.9300 ?
C5 N1 . 1.324(8) ?
C5 C6 . 1.462(9) ?
C6 N2 . 1.310(9) ?
C6 C7 . 1.392(11) ?
C7 C8 . 1.372(12) ?
C7 H7 . 0.9300 ?
C8 N3 . 1.313(11) ?
C8 H8 . 0.9300 ?
C9 N4 . 1.328(10) ?
C9 C10 . 1.312(13) ?
C9 H9 . 0.9300 ?
C10 C11 . 1.201(18) ?
C10 H10 . 0.9300 ?
C11 C12 . 1.179(18) ?
C11 H11 . 0.9300 ?
C12 C13 . 1.350(13) ?
C12 H12 . 0.9300 ?
C13 N4 . 1.335(10) ?
C13 C14 . 1.434(12) ?
C14 N5 . 1.340(11) ?
C14 C15 . 1.421(13) ?
C15 C16 . 1.549(19) ?
C15 H15 . 0.9300 ?
C16 N6 . 1.419(17) ?
C16 H16 . 0.9300 ?
C17 N7 . 1.338(11) ?
C17 C18 . 1.359(13) ?
C17 H17 . 0.9300 ?
C18 C19 . 1.346(15) ?
C18 H18 . 0.9300 ?
C19 C20 . 1.373(15) ?
C19 H19 . 0.9300 ?
C20 C21 . 1.381(11) ?
C20 H20 . 0.9300 ?
C21 N7 . 1.335(10) ?
C21 C22 . 1.464(12) ?
C22 N8 . 1.333(10) ?
C22 C23 . 1.376(12) ?
C23 C24 . 1.330(14) ?
C23 H23 . 0.9300 ?
C24 N9 . 1.336(11) ?
C24 H24 . 0.9300 ?
Cd1 N5 . 2.316(7) y
Cd1 N8 . 2.325(7) y
Cd1 N1 . 2.342(6) y
Cd1 N2 . 2.347(6) y
Cd1 N4 . 2.334(7) y
Cd1 N7 . 2.334(6) y
Mo1 O3 . 1.637(4) ?
Mo1 O13 . 1.871(6) ?
Mo1 O16 . 1.888(6) ?
Mo1 O17 . 1.914(6) ?
Mo1 O4 . 1.964(6) ?
Mo1 O19A . 2.472(7) ?
Mo1 O19B . 2.509(7) ?
Mo2 O15 . 1.650(5) ?
Mo2 O16 7 1.854(5) ?
Mo2 O11 . 1.900(6) ?
Mo2 O14 . 1.927(5) ?
Mo2 O12 . 1.916(6) ?
Mo2 O21B . 2.477(8) ?
Mo2 O19B 7 2.447(7) ?
Mo3 O10 . 1.655(5) ?
Mo3 O1 . 1.831(5) ?
Mo3 O7 . 1.858(5) ?
Mo3 O13 7 1.892(6) ?
Mo3 O9 . 1.972(5) ?
Mo3 O19A 7 2.476(7) ?
Mo3 O21A . 2.496(7) ?
Mo4 O8 . 1.664(5) ?
Mo4 O6 . 1.840(5) ?
Mo4 O11 . 1.882(6) ?
Mo4 O5 . 1.896(5) ?
Mo4 O1 . 1.964(5) ?
Mo4 O21B . 2.468(8) ?
Mo4 O21A . 2.466(8) ?
Mo5 O18 . 1.645(5) ?
Mo5 O4 . 1.849(5) ?
Mo5 O5 . 1.894(5) ?
Mo5 O12 7 1.897(5) ?
Mo5 O7 . 1.943(5) ?
Mo5 O19B . 2.464(8) ?
Mo5 O21A . 2.480(8) ?
Mo6 O2 . 1.661(4) ?
Mo6 O9 7 1.818(6) ?
Mo6 O14 . 1.847(5) ?
Mo6 O17 . 1.913(6) ?
Mo6 O6 . 1.975(6) ?
Mo6 O19A . 2.420(7) ?
Mo6 O21B . 2.505(7) ?
N2 N3 . 1.334(8) ?
N3 H3A . 0.8600 ?
N5 N6 . 1.368(11) ?
N6 H6 . 0.8600 ?
N8 N9 . 1.323(9) ?
N9 H9A . 0.8600 ?
O9 Mo6 7 1.818(6) ?
O12 Mo5 7 1.897(5) ?
O13 Mo3 7 1.892(6) ?
O16 Mo2 7 1.854(5) ?
O19A P1 . 1.551(7) ?
O19A O21A 7 1.784(10) ?
O19A Mo3 7 2.476(7) ?
O21A P1 . 1.516(8) ?
O21A O21B . 1.695(11) ?
O21A O19A 7 1.784(10) ?
O21A O19B . 1.752(10) ?
O19B P1 . 1.520(7) ?
O19B O21B 7 1.721(10) ?
O19B Mo2 7 2.447(7) ?
O21B P1 . 1.493(8) ?
O21B O19B 7 1.721(10) ?
P1 O21A 7 1.516(8) y
P1 O21B 7 1.493(8) y
P1 O19B 7 1.520(7) y
P1 O19A 7 1.551(7) y

loop_
_geom_hbond_atom_site_label_D
_geom_hbond_atom_site_label_H
_geom_hbond_atom_site_label_A
_geom_hbond_site_symmetry_A
_geom_hbond_distance_DH
_geom_hbond_distance_HA
_geom_hbond_distance_DA
_geom_hbond_angle_DHA
N3 H3A O17 4 0.86 1.95 2.803(8) 171.00
N6 H6 O2W . 0.86 2.25 3.102(17) 172.6
N9 H9A O1W . 0.86 1.96 2.790(11) 162.9
